data_7156098
loop_
_publ_author_name
'Konda, Maruthi'
'Jadhav, Rohit G.'
'Maiti, Sayan'
'Mobin, Shaikh M.'
'Kauffmann, Brice'
'Das, Apurba K.'

_publ_section_title
;
 Understanding the conformational analysis of gababutin based hybrid
 peptides.
;
_journal_issue 10
_journal_name_full 'Organic &amp; biomolecular chemistry'
_journal_page_first 1728
_journal_page_last 1735
_journal_paper_doi 10.1039/c8ob00035b
_journal_volume 16
_journal_year 2018
_chemical_absolute_configuration rmad
_chemical_formula_sum 'C112 H199 N16 O28'
_chemical_formula_weight 2217.86
_space_group_crystal_system monoclinic
_space_group_IT_number 4
_space_group_name_Hall 'P 2yb'
_space_group_name_H-M_alt 'P 1 21 1'
_symmetry_space_group_name_Hall 'P 2yb'
_symmetry_space_group_name_H-M 'P 1 21 1'
_atom_sites_solution_hydrogens geom
_audit_creation_method SHELXL-2016/6
_audit_update_record
;
2017-04-04 deposited with the CCDC.
2018-02-06 downloaded from the CCDC.
;
_cell_angle_alpha 90
_cell_angle_beta 100.8460(10)
_cell_angle_gamma 90
_cell_formula_units_Z 2
_cell_length_a 20.81140(10)
_cell_length_b 12.83240(10)
_cell_length_c 23.6124(2)
_cell_measurement_reflns_used 5627
_cell_measurement_temperature 120(2)
_cell_measurement_theta_max 73.4
_cell_measurement_theta_min 31.4
_cell_volume 6193.29(8)
_computing_cell_refinement
;
CrystalClear-SM Expert 2.0 r15 (Rigaku, 2011)
;
_computing_data_collection
;
CrystalClear-SM Expert 2.0 r15 (Rigaku, 2011)
;
_computing_data_reduction
;
CrystalClear-SM Expert 2.0 r15 (Rigaku, 2011)
;
_computing_molecular_graphics 'Shelxle (Dittrich and coll, 2011)'
_computing_structure_refinement 'SHELXL-2016/6 (Sheldrick, 2016)'
_computing_structure_solution 'SHELXT ((Sheldrick, 2015)'
_diffrn_ambient_temperature 120(2)
_diffrn_detector PILT
_diffrn_detector_area_resol_mean 5.8140
_diffrn_measured_fraction_theta_full 0.987
_diffrn_measured_fraction_theta_max 0.985
_diffrn_measurement_device_type
;
AFC11 (Right): Eulerian 3 circle
;
_diffrn_measurement_method 'profile data from \w-scans'
_diffrn_radiation_type CuK\a
_diffrn_radiation_wavelength 1.54178
_diffrn_reflns_av_R_equivalents 0.0148
_diffrn_reflns_av_unetI/netI 0.0102
_diffrn_reflns_Laue_measured_fraction_full 0.987
_diffrn_reflns_Laue_measured_fraction_max 0.985
_diffrn_reflns_limit_h_max 25
_diffrn_reflns_limit_h_min -22
_diffrn_reflns_limit_k_max 12
_diffrn_reflns_limit_k_min -15
_diffrn_reflns_limit_l_max 28
_diffrn_reflns_limit_l_min -28
_diffrn_reflns_number 41053
_diffrn_reflns_point_group_measured_fraction_full 0.846
_diffrn_reflns_point_group_measured_fraction_max 0.838
_diffrn_reflns_theta_full 67.679
_diffrn_reflns_theta_max 70.055
_diffrn_reflns_theta_min 2.599
_diffrn_source 'Rigaku FRX rotating anode'
_exptl_absorpt_coefficient_mu 0.694
_exptl_absorpt_correction_T_max 1.000
_exptl_absorpt_correction_T_min 0.850
_exptl_absorpt_correction_type multi-scan
_exptl_crystal_colour colorless
_exptl_crystal_density_diffrn 1.189
_exptl_crystal_description plate
_exptl_crystal_F_000 2414
_exptl_crystal_size_max 0.1
_exptl_crystal_size_mid 0.1
_exptl_crystal_size_min 0.01
_refine_diff_density_max 2.363
_refine_diff_density_min -0.878
_refine_diff_density_rms 0.079
_refine_ls_abs_structure_details
;
 Flack x determined using 7420 quotients [(I+)-(I-)]/[(I+)+(I-)]
 (Parsons, Flack and Wagner, Acta Cryst. B69 (2013) 249-259).
;
_refine_ls_abs_structure_Flack 0.17(3)
_refine_ls_extinction_coef 0.0017(2)
_refine_ls_extinction_expression Fc^*^=kFc[1+0.001xFc^2^\l^3^/sin(2\q)]^-1/4^
_refine_ls_extinction_method 'SHELXL-2016/6 (Sheldrick 2016)'
_refine_ls_goodness_of_fit_ref 1.064
_refine_ls_hydrogen_treatment constr
_refine_ls_matrix_type full
_refine_ls_number_parameters 1444
_refine_ls_number_reflns 19726
_refine_ls_number_restraints 9
_refine_ls_restrained_S_all 1.069
_refine_ls_R_factor_all 0.0803
_refine_ls_R_factor_gt 0.0800
_refine_ls_shift/su_max 0.026
_refine_ls_shift/su_mean 0.001
_refine_ls_structure_factor_coef Fsqd
_refine_ls_weighting_details 'w=1/[\s^2^(Fo^2^)+(0.1640P)^2^+5.6095P] where P=(Fo^2^+2Fc^2^)/3'
_refine_ls_weighting_scheme calc
_refine_ls_wR_factor_gt 0.2351
_refine_ls_wR_factor_ref 0.2355
_reflns_Friedel_coverage 0.624
_reflns_Friedel_fraction_full 0.689
_reflns_Friedel_fraction_max 0.677
_reflns_number_gt 19618
_reflns_number_total 19726
_reflns_threshold_expression 'I > 2\s(I)'
_cod_data_source_file c8ob00035b2.cif
_cod_data_source_block p21
_cod_depositor_comments
;
The following automatic conversions were performed:

'_exptl_absorpt_correction_type' value 'Multi-scan' changed to
'multi-scan' according to
/home/data/users/saulius/crontab/automatic-downloads/rss-feeds/RSC/lib/dictionaries/cif_core.dic
dictionary named 'cif_core.dic' version 2.4.2 from 2011-04-26.

Automatic conversion script
Id: cif_fix_values 4973 2017-02-22 13:04:09Z antanas 

 Adding full bibliography for 7156096--7156098.cif.
;
_cod_database_code 7156098
_shelx_shelxl_version_number 2016/6
_shelx_space_group_comment
;
The symmetry employed for this shelxl refinement is uniquely defined
by the following loop, which should always be used as a source of
symmetry information in preference to the above space-group names.
They are only intended as comments.
;

loop_
_space_group_symop_operation_xyz
'x, y, z'
'-x, y+1/2, -z'

loop_
_atom_site_label
_atom_site_type_symbol
_atom_site_fract_x
_atom_site_fract_y
_atom_site_fract_z
_atom_site_U_iso_or_equiv
_atom_site_adp_type
_atom_site_occupancy
_atom_site_site_symmetry_order
_atom_site_calc_flag
_atom_site_refinement_flags_posn
_atom_site_refinement_flags_adp
_atom_site_refinement_flags_occupancy
_atom_site_disorder_assembly
_atom_site_disorder_group
C1D C 1.1021(4) 0.9350(6) 0.3017(3) 0.0574(18) Uani 1 1 d . . . . .
H1DA H 1.134252 0.988407 0.312869 0.086 Uiso 1 1 calc R U . . .
H1DB H 1.102014 0.888348 0.333447 0.086 Uiso 1 1 calc R U . . .
H1DC H 1.059645 0.966345 0.290839 0.086 Uiso 1 1 calc R U . . .
C1B C 0.3825(4) 0.1803(6) 0.1973(3) 0.063(2) Uani 1 1 d . . . . .
H1BA H 0.349543 0.128347 0.185204 0.095 Uiso 1 1 calc R U . . .
H1BB H 0.424612 0.147397 0.206483 0.095 Uiso 1 1 calc R U . . .
H1BC H 0.382368 0.229544 0.166650 0.095 Uiso 1 1 calc R U . . .
C19C C 0.9867(2) 0.3576(4) 0.50782(19) 0.0246(9) Uani 1 1 d . . . . .
C1C C 0.9087(4) 0.0076(8) 0.1985(3) 0.069(2) Uani 1 1 d . . . . .
H1CA H 0.866783 -0.024802 0.186643 0.103 Uiso 1 1 calc R U . . .
H1CB H 0.939249 -0.042566 0.218151 0.103 Uiso 1 1 calc R U . . .
H1CC H 0.924073 0.033154 0.165217 0.103 Uiso 1 1 calc R U . . .
C3C C 0.8637(3) 0.0699(5) 0.2756(3) 0.0437(15) Uani 1 1 d . . . . .
O3A O 0.3446(5) 0.6152(9) 0.7559(4) 0.125(3) Uiso 1 1 d D . . . .
C5C C 0.8584(2) 0.1560(4) 0.3155(2) 0.0288(10) Uani 1 1 d . . . . .
C5D C 1.1046(2) 0.7290(4) 0.19318(17) 0.0206(9) Uani 1 1 d . . . . .
C5B C 0.3826(2) 0.3829(4) 0.3092(2) 0.0257(10) Uani 1 1 d . . . . .
C7C C 0.8259(3) 0.1143(7) 0.3652(4) 0.066(2) Uani 1 1 d . . . . .
H7CA H 0.782364 0.090888 0.349649 0.098 Uiso 1 1 calc R U . . .
H7CB H 0.824191 0.169034 0.392549 0.098 Uiso 1 1 calc R U . . .
H7CC H 0.851181 0.057235 0.383970 0.098 Uiso 1 1 calc R U . . .
C6C C 0.8156(2) 0.2422(4) 0.2843(2) 0.0299(10) Uani 1 1 d . . . . .
H6CA H 0.837196 0.273652 0.256136 0.045 Uiso 1 1 calc R U . . .
H6CB H 0.808001 0.293916 0.311693 0.045 Uiso 1 1 calc R U . . .
H6CC H 0.774532 0.213331 0.265515 0.045 Uiso 1 1 calc R U . . .
C9C C 0.9752(2) 0.1386(4) 0.35896(18) 0.0234(9) Uani 1 1 d . . . . .
C11C C 1.0377(2) 0.1970(4) 0.38675(18) 0.0233(9) Uani 1 1 d . . . . .
H11C H 1.054509 0.230809 0.355310 0.028 Uiso 1 1 calc R U . . .
C13C C 1.1591(2) 0.1695(4) 0.4307(2) 0.0334(11) Uani 1 1 d . . . . .
H13C H 1.157821 0.230362 0.455580 0.040 Uiso 1 1 calc R U . . .
C12C C 1.0907(2) 0.1227(4) 0.4157(2) 0.0283(10) Uani 1 1 d . . . . .
H12A H 1.092023 0.063445 0.390488 0.034 Uiso 1 1 calc R U . . .
H12B H 1.078591 0.096862 0.450915 0.034 Uiso 1 1 calc R U . . .
C15C C 1.2048(3) 0.0868(5) 0.4644(3) 0.0480(14) Uani 1 1 d . . . . .
H15A H 1.202521 0.023944 0.442011 0.072 Uiso 1 1 calc R U . . .
H15B H 1.191342 0.072467 0.500314 0.072 Uiso 1 1 calc R U . . .
H15C H 1.248908 0.112390 0.471730 0.072 Uiso 1 1 calc R U . . .
C14C C 1.1858(3) 0.2027(6) 0.3782(3) 0.0504(15) Uani 1 1 d . . . . .
H14A H 1.187268 0.143541 0.353511 0.076 Uiso 1 1 calc R U . . .
H14B H 1.229192 0.230132 0.390068 0.076 Uiso 1 1 calc R U . . .
H14C H 1.158051 0.255301 0.357569 0.076 Uiso 1 1 calc R U . . .
C17C C 0.9930(2) 0.2621(3) 0.46931(19) 0.0205(9) Uani 1 1 d . . . . .
C21C C 0.9323(3) 0.3406(5) 0.5419(3) 0.0410(13) Uani 1 1 d . . . . .
H21A H 0.890795 0.340704 0.515971 0.062 Uiso 1 1 calc R U . . .
H21B H 0.933250 0.395507 0.569598 0.062 Uiso 1 1 calc R U . . .
H21C H 0.938608 0.274776 0.561466 0.062 Uiso 1 1 calc R U . . .
C20C C 1.0532(3) 0.3714(4) 0.5482(2) 0.0357(12) Uani 1 1 d . . . . .
H20A H 1.086659 0.381090 0.525626 0.053 Uiso 1 1 calc R U . . .
H20B H 1.062944 0.310530 0.571853 0.053 Uiso 1 1 calc R U . . .
H20C H 1.051713 0.431307 0.572252 0.053 Uiso 1 1 calc R U . . .
C23C C 0.9281(2) 0.4660(4) 0.4266(2) 0.0252(9) Uani 1 1 d . . . . .
C28C C 0.8419(2) 0.5467(4) 0.3055(2) 0.0297(10) Uani 1 1 d . . . . .
H28A H 0.809136 0.556091 0.329306 0.036 Uiso 1 1 calc R U . . .
H28B H 0.844206 0.473365 0.296207 0.036 Uiso 1 1 calc R U . . .
C27C C 0.9036(3) 0.7029(4) 0.3204(2) 0.0332(11) Uani 1 1 d . . . . .
H27A H 0.878080 0.740314 0.344192 0.040 Uiso 1 1 calc R U . . .
H27B H 0.946859 0.733902 0.325555 0.040 Uiso 1 1 calc R U . . .
C26C C 0.9085(2) 0.5859(4) 0.3369(2) 0.0260(10) Uani 1 1 d . . . . .
C25C C 0.9199(3) 0.5759(4) 0.4028(2) 0.0312(11) Uani 1 1 d . . . . .
H25A H 0.958762 0.615479 0.418919 0.037 Uiso 1 1 calc R U . . .
H25B H 0.883257 0.607951 0.416163 0.037 Uiso 1 1 calc R U . . .
O2D O 1.11749(18) 0.8779(3) 0.25349(15) 0.0359(8) Uani 1 1 d . . . . .
O2C O 0.9027(3) 0.0967(3) 0.23837(17) 0.0531(13) Uani 1 1 d . . . . .
O2B O 0.3688(2) 0.2340(3) 0.24786(18) 0.0428(10) Uani 1 1 d . . . . .
C33C C 0.9628(3) 0.5299(5) 0.3116(3) 0.0377(12) Uani 1 1 d . . . . .
H33A H 0.965906 0.458197 0.324942 0.045 Uiso 1 1 calc R U . . .
H33B H 0.950515 0.528850 0.269915 0.045 Uiso 1 1 calc R U . . .
C35C C 1.0767(3) 0.5380(5) 0.3624(3) 0.0401(13) Uani 1 1 d . . . . .
C3B C 0.4027(3) 0.3220(4) 0.2585(2) 0.0324(11) Uani 1 1 d . . . . .
C39C C 1.2307(3) 0.6722(7) 0.3956(3) 0.061(2) Uani 1 1 d . . . . .
H39A H 1.234324 0.670645 0.355636 0.091 Uiso 1 1 calc R U . . .
H39B H 1.273515 0.667082 0.419173 0.091 Uiso 1 1 calc R U . . .
H39C H 1.210643 0.736446 0.403756 0.091 Uiso 1 1 calc R U . . .
C38C C 1.1897(3) 0.5826(5) 0.4082(3) 0.0415(13) Uani 1 1 d . . . . .
C41C C 1.1773(3) 0.5866(7) 0.4697(3) 0.0539(17) Uani 1 1 d . . . . .
H41A H 1.158369 0.652682 0.476255 0.081 Uiso 1 1 calc R U . . .
H41B H 1.218003 0.578134 0.496232 0.081 Uiso 1 1 calc R U . . .
H41C H 1.147890 0.531670 0.475291 0.081 Uiso 1 1 calc R U . . .
C40C C 1.2202(3) 0.4801(7) 0.3955(4) 0.063(2) Uani 1 1 d . . . . .
H40A H 1.218299 0.473704 0.354741 0.095 Uiso 1 1 calc R U . . .
H40B H 1.196741 0.423533 0.408752 0.095 Uiso 1 1 calc R U . . .
H40C H 1.265070 0.478247 0.415059 0.095 Uiso 1 1 calc R U . . .
C3D C 1.0823(2) 0.7915(4) 0.24066(18) 0.0223(9) Uani 1 1 d . . . . .
O4D O 1.04140(19) 0.7641(3) 0.26773(15) 0.0339(8) Uani 1 1 d . . . . .
O4C O 0.8326(2) -0.0086(3) 0.2712(3) 0.0750(19) Uani 1 1 d . . . . .
O4B O 0.4401(2) 0.3532(3) 0.22981(17) 0.0442(10) Uani 1 1 d . . . . .
C5A C 0.3272(2) 0.3693(4) 0.7807(2) 0.0299(10) Uani 1 1 d . . . . .
H5AA H 0.284739 0.393872 0.762647 0.045 Uiso 1 1 calc R U . . .
H5AB H 0.322675 0.316276 0.808324 0.045 Uiso 1 1 calc R U . . .
H5AC H 0.349221 0.340806 0.751881 0.045 Uiso 1 1 calc R U . . .
C6A C 0.3674(2) 0.4602(4) 0.8112(2) 0.0295(10) Uani 1 1 d . . . . .
C6B C 0.3509(3) 0.3155(5) 0.3489(2) 0.0376(12) Uani 1 1 d . . . . .
H6BA H 0.309531 0.290380 0.328390 0.056 Uiso 1 1 calc R U . . .
H6BB H 0.344109 0.355951 0.381476 0.056 Uiso 1 1 calc R U . . .
H6BC H 0.378852 0.257469 0.361959 0.056 Uiso 1 1 calc R U . . .
C6D C 1.1458(3) 0.6383(4) 0.2223(2) 0.0322(11) Uani 1 1 d . . . . .
H6DA H 1.159283 0.595191 0.193444 0.048 Uiso 1 1 calc R U . . .
H6DB H 1.120247 0.597767 0.244103 0.048 Uiso 1 1 calc R U . . .
H6DC H 1.183732 0.665106 0.247661 0.048 Uiso 1 1 calc R U . . .
C7A C 0.3287(3) 0.5136(8) 0.8515(4) 0.089(4) Uani 1 1 d . . . . .
H7AA H 0.285809 0.530645 0.830732 0.134 Uiso 1 1 calc R U . . .
H7AB H 0.350880 0.576295 0.866416 0.134 Uiso 1 1 calc R U . . .
H7AC H 0.325102 0.467753 0.882886 0.134 Uiso 1 1 calc R U . . .
C7B C 0.3370(3) 0.4701(4) 0.2816(2) 0.0320(11) Uani 1 1 d . . . . .
H7BA H 0.358736 0.511093 0.256958 0.048 Uiso 1 1 calc R U . . .
H7BB H 0.325540 0.513618 0.311289 0.048 Uiso 1 1 calc R U . . .
H7BC H 0.297981 0.440143 0.259344 0.048 Uiso 1 1 calc R U . . .
C7D C 1.1446(2) 0.7953(4) 0.1577(2) 0.0275(10) Uani 1 1 d . . . . .
H7DA H 1.150715 0.756908 0.124220 0.041 Uiso 1 1 calc R U . . .
H7DB H 1.186452 0.811388 0.180885 0.041 Uiso 1 1 calc R U . . .
H7DC H 1.121513 0.858764 0.145926 0.041 Uiso 1 1 calc R U . . .
N8A N 0.42894(18) 0.4210(3) 0.84360(16) 0.0242(8) Uani 1 1 d . . . . .
H8A H 0.433395 0.355443 0.850801 0.029 Uiso 1 1 calc R U . . .
N8C N 0.92215(18) 0.1997(3) 0.34107(15) 0.0229(8) Uani 1 1 d . . . . .
H8C H 0.926081 0.266156 0.344886 0.028 Uiso 1 1 calc R U . . .
N8B N 0.4424(2) 0.4311(3) 0.34098(17) 0.0272(8) Uani 1 1 d . . . . .
H8B H 0.443123 0.497073 0.347362 0.033 Uiso 1 1 calc R U . . .
N8D N 1.04702(18) 0.6862(3) 0.15607(16) 0.0226(8) Uani 1 1 d . . . . .
H8D H 1.045303 0.620764 0.148175 0.027 Uiso 1 1 calc R U . . .
C9A C 0.4788(2) 0.4857(4) 0.86234(18) 0.0202(9) Uani 1 1 d . . . . .
C9B C 0.4961(2) 0.3738(4) 0.3603(2) 0.0270(10) Uani 1 1 d . . . . .
C9D C 0.9962(2) 0.7483(4) 0.13390(18) 0.0220(9) Uani 1 1 d . . . . .
O10D O 0.99147(16) 0.8384(3) 0.14972(14) 0.0262(7) Uani 1 1 d . . . . .
O10C O 0.97502(16) 0.0449(3) 0.34970(14) 0.0267(7) Uani 1 1 d . . . . .
O10B O 0.49996(18) 0.2813(3) 0.34818(15) 0.0317(8) Uani 1 1 d . . . . .
O10A O 0.47999(16) 0.5767(3) 0.84692(14) 0.0274(7) Uani 1 1 d . . . . .
C11B C 0.5553(2) 0.4339(4) 0.3940(2) 0.0327(11) Uani 1 1 d . . . . .
H11B H 0.576258 0.467607 0.364930 0.039 Uiso 1 1 calc R U . . .
C11A C 0.53865(19) 0.4426(4) 0.90394(17) 0.0199(8) Uani 1 1 d . . . . .
H11A H 0.551596 0.495286 0.933973 0.024 Uiso 1 1 calc R U . . .
C11D C 0.9435(2) 0.7034(4) 0.08607(19) 0.0224(9) Uani 1 1 d . . . . .
H11D H 0.937127 0.754428 0.054630 0.027 Uiso 1 1 calc R U . . .
C12D C 0.8781(2) 0.6948(4) 0.1062(2) 0.0289(10) Uani 1 1 d . . . . .
H12C H 0.869272 0.760674 0.123344 0.035 Uiso 1 1 calc R U . . .
H12D H 0.882134 0.642116 0.136090 0.035 Uiso 1 1 calc R U . . .
C12B C 0.6067(3) 0.3615(5) 0.4279(3) 0.0375(12) Uani 1 1 d . . . . .
H12E H 0.591162 0.338117 0.462036 0.045 Uiso 1 1 calc R U . . .
H12F H 0.610374 0.300479 0.404465 0.045 Uiso 1 1 calc R U . . .
C12A C 0.5961(2) 0.4290(4) 0.87280(18) 0.0243(9) Uani 1 1 d . . . . .
H12G H 0.597789 0.488981 0.848104 0.029 Uiso 1 1 calc R U . . .
H12H H 0.588159 0.368000 0.848245 0.029 Uiso 1 1 calc R U . . .
C13A C 0.6632(2) 0.4169(4) 0.9131(2) 0.0279(10) Uani 1 1 d . . . . .
H13A H 0.662741 0.351841 0.934803 0.034 Uiso 1 1 calc R U . . .
C13B C 0.6746(3) 0.4082(5) 0.4467(3) 0.0476(15) Uani 1 1 d . . . . .
H13B H 0.669998 0.478278 0.462024 0.057 Uiso 1 1 calc R U . . .
C14A C 0.6784(2) 0.5056(5) 0.9560(3) 0.0404(13) Uani 1 1 d . . . . .
H14D H 0.675937 0.570675 0.935680 0.061 Uiso 1 1 calc R U . . .
H14E H 0.721652 0.496756 0.978307 0.061 Uiso 1 1 calc R U . . .
H14F H 0.647233 0.505553 0.981298 0.061 Uiso 1 1 calc R U . . .
C13D C 0.8189(2) 0.6672(5) 0.0589(2) 0.0359(12) Uani 1 1 d . . . . .
H13D H 0.822469 0.593801 0.048390 0.043 Uiso 1 1 calc R U . . .
C15A C 0.7158(2) 0.4081(5) 0.8763(2) 0.0400(13) Uani 1 1 d . . . . .
H15D H 0.705463 0.351477 0.849582 0.060 Uiso 1 1 calc R U . . .
H15E H 0.757473 0.395490 0.900739 0.060 Uiso 1 1 calc R U . . .
H15F H 0.717740 0.471867 0.855393 0.060 Uiso 1 1 calc R U . . .
C14D C 0.7559(3) 0.6811(6) 0.0828(3) 0.0515(17) Uani 1 1 d . . . . .
H14G H 0.719288 0.656653 0.054917 0.077 Uiso 1 1 calc R U . . .
H14H H 0.749924 0.753487 0.090579 0.077 Uiso 1 1 calc R U . . .
H14I H 0.758878 0.641754 0.117766 0.077 Uiso 1 1 calc R U . . .
C14B C 0.7139(3) 0.3421(6) 0.4942(4) 0.067(2) Uani 1 1 d . . . . .
H14J H 0.715680 0.271640 0.480851 0.100 Uiso 1 1 calc R U . . .
H14K H 0.693358 0.343238 0.527354 0.100 Uiso 1 1 calc R U . . .
H14L H 0.757473 0.369385 0.504435 0.100 Uiso 1 1 calc R U . . .
N16A N 0.52595(17) 0.3469(3) 0.93277(15) 0.0204(7) Uani 1 1 d . . . . .
H16A H 0.540353 0.288316 0.922613 0.024 Uiso 1 1 calc R U . . .
C15D C 0.8153(3) 0.7332(6) 0.0049(3) 0.0523(16) Uani 1 1 d . . . . .
H15G H 0.852969 0.719802 -0.011989 0.078 Uiso 1 1 calc R U . . .
H15H H 0.814218 0.805609 0.014873 0.078 Uiso 1 1 calc R U . . .
H15I H 0.776363 0.715814 -0.022271 0.078 Uiso 1 1 calc R U . . .
C15B C 0.7100(4) 0.4169(8) 0.3965(5) 0.079(3) Uani 1 1 d . . . . .
H15J H 0.682731 0.452610 0.365245 0.119 Uiso 1 1 calc R U . . .
H15K H 0.719848 0.348343 0.384231 0.119 Uiso 1 1 calc R U . . .
H15L H 0.749969 0.455065 0.408311 0.119 Uiso 1 1 calc R U . . .
C17A C 0.4914(2) 0.3507(4) 0.97555(19) 0.0226(9) Uani 1 1 d . . . . .
N16D N 0.96212(17) 0.6068(3) 0.06201(15) 0.0213(7) Uani 1 1 d . . . . .
H16D H 0.947068 0.548475 0.071870 0.026 Uiso 1 1 calc R U . . .
N16C N 1.02376(17) 0.2802(3) 0.42523(16) 0.0217(8) Uani 1 1 d . . . . .
H16C H 1.035743 0.342819 0.419325 0.026 Uiso 1 1 calc R U . . .
N16B N 0.53513(19) 0.5178(3) 0.42848(17) 0.0271(8) Uani 1 1 d . . . . .
H16B H 0.547545 0.580413 0.423290 0.033 Uiso 1 1 calc R U . . .
O18A O 0.46910(16) 0.4328(3) 0.99025(14) 0.0256(7) Uani 1 1 d . . . . .
C17D C 1.0030(2) 0.6084(4) 0.02425(18) 0.0216(9) Uani 1 1 d . . . . .
C17B C 0.4975(2) 0.5002(4) 0.4683(2) 0.0263(10) Uani 1 1 d . . . . .
C19A C 0.4873(2) 0.2491(4) 1.0098(2) 0.0249(9) Uani 1 1 d . . . . .
O18D O 1.02371(16) 0.6912(3) 0.00797(14) 0.0267(7) Uani 1 1 d . . . . .
O18C O 0.97417(15) 0.1759(3) 0.48119(13) 0.0241(7) Uani 1 1 d . . . . .
O18B O 0.48054(17) 0.4131(3) 0.48092(14) 0.0287(7) Uani 1 1 d . . . . .
C20A C 0.4312(3) 0.2568(5) 1.0431(3) 0.0390(12) Uani 1 1 d . . . . .
H20D H 0.390137 0.254316 1.016557 0.059 Uiso 1 1 calc R U . . .
H20E H 0.434452 0.321317 1.064037 0.059 Uiso 1 1 calc R U . . .
H20F H 0.433686 0.199614 1.069638 0.059 Uiso 1 1 calc R U . . .
C19D C 1.0164(2) 0.5051(4) -0.00404(19) 0.0236(9) Uani 1 1 d . . . . .
C19B C 0.4808(2) 0.5970(4) 0.5014(2) 0.0283(10) Uani 1 1 d . . . . .
C21A C 0.5529(3) 0.2389(4) 1.0516(2) 0.0317(11) Uani 1 1 d . . . . .
H21D H 0.587076 0.226394 1.030285 0.048 Uiso 1 1 calc R U . . .
H21E H 0.550765 0.181785 1.077481 0.048 Uiso 1 1 calc R U . . .
H21F H 0.561885 0.302167 1.073400 0.048 Uiso 1 1 calc R U . . .
C20D C 1.0807(2) 0.5137(4) -0.0266(2) 0.0307(10) Uani 1 1 d . . . . .
H20G H 1.087861 0.450609 -0.046351 0.046 Uiso 1 1 calc R U . . .
H20H H 1.116272 0.524300 0.005256 0.046 Uiso 1 1 calc R U . . .
H20I H 1.078239 0.571495 -0.052686 0.046 Uiso 1 1 calc R U . . .
C20B C 0.4173(3) 0.5784(5) 0.5235(3) 0.0384(12) Uani 1 1 d . . . . .
H20J H 0.381530 0.573071 0.491342 0.058 Uiso 1 1 calc R U . . .
H20K H 0.409648 0.635455 0.547639 0.058 Uiso 1 1 calc R U . . .
H20L H 0.420763 0.514823 0.545308 0.058 Uiso 1 1 calc R U . . .
N22A N 0.48030(19) 0.1571(3) 0.97298(18) 0.0269(8) Uani 1 1 d . . . . .
H22A H 0.505630 0.104969 0.983724 0.032 Uiso 1 1 calc R U . . .
C21D C 0.9589(3) 0.4888(4) -0.0536(2) 0.0312(11) Uani 1 1 d . . . . .
H21G H 0.952077 0.550805 -0.076716 0.047 Uiso 1 1 calc R U . . .
H21H H 0.920208 0.473784 -0.038472 0.047 Uiso 1 1 calc R U . . .
H21I H 0.968140 0.431470 -0.076972 0.047 Uiso 1 1 calc R U . . .
C21B C 0.5380(3) 0.6126(5) 0.5524(2) 0.0400(13) Uani 1 1 d . . . . .
H21J H 0.577607 0.624241 0.538007 0.060 Uiso 1 1 calc R U . . .
H21K H 0.542809 0.551573 0.576292 0.060 Uiso 1 1 calc R U . . .
H21L H 0.529320 0.671829 0.574630 0.060 Uiso 1 1 calc R U . . .
C23A C 0.4362(2) 0.1483(4) 0.9227(2) 0.0287(10) Uani 1 1 d . . . . .
N22D N 1.01814(19) 0.4162(3) 0.03509(16) 0.0237(8) Uani 1 1 d . . . . .
H22D H 0.992761 0.364326 0.023954 0.028 Uiso 1 1 calc R U . . .
N22C N 0.97527(18) 0.4538(3) 0.47343(16) 0.0215(8) Uani 1 1 d . . . . .
H22C H 1.000635 0.505921 0.484105 0.026 Uiso 1 1 calc R U . . .
N22B N 0.4762(2) 0.6925(3) 0.46614(16) 0.0255(8) Uani 1 1 d . . . . .
H22B H 0.500641 0.744561 0.478991 0.031 Uiso 1 1 calc R U . . .
O24A O 0.40180(16) 0.2223(3) 0.90193(16) 0.0321(8) Uani 1 1 d . . . . .
C23D C 1.0573(2) 0.4107(4) 0.08776(18) 0.0225(9) Uani 1 1 d . . . . .
C23B C 0.4352(2) 0.7023(4) 0.41431(19) 0.0251(9) Uani 1 1 d . . . . .
C25A C 0.4318(2) 0.0400(4) 0.8962(2) 0.0333(11) Uani 1 1 d . . . . .
H25C H 0.396154 0.003122 0.908525 0.040 Uiso 1 1 calc R U . . .
H25D H 0.471876 0.002882 0.911732 0.040 Uiso 1 1 calc R U . . .
O24D O 1.08788(16) 0.4875(3) 0.10984(14) 0.0264(7) Uani 1 1 d . . . . .
O24C O 0.89340(16) 0.3928(3) 0.40473(15) 0.0298(7) Uani 1 1 d . . . . .
O24B O 0.40445(16) 0.6274(3) 0.39064(15) 0.0312(8) Uani 1 1 d . . . . .
C26A C 0.4213(2) 0.0354(4) 0.8306(3) 0.0366(12) Uani 1 1 d . . . . .
C25D C 1.0616(2) 0.3032(4) 0.11535(19) 0.0258(9) Uani 1 1 d . . . . .
H25E H 1.094609 0.263776 0.100504 0.031 Uiso 1 1 calc R U . . .
H25F H 1.020091 0.268310 0.102484 0.031 Uiso 1 1 calc R U . . .
C25B C 0.4305(2) 0.8119(4) 0.3891(2) 0.0298(10) Uani 1 1 d . . . . .
H25G H 0.471758 0.846872 0.402784 0.036 Uiso 1 1 calc R U . . .
H25H H 0.397120 0.849334 0.404522 0.036 Uiso 1 1 calc R U . . .
C26D C 1.0780(2) 0.2972(4) 0.18231(19) 0.0261(10) Uani 1 1 d . . . . .
C26B C 0.4145(2) 0.8217(4) 0.3228(2) 0.0304(11) Uani 1 1 d . . . . .
C27D C 1.1485(2) 0.3329(4) 0.2064(2) 0.0297(10) Uani 1 1 d . . . . .
H27C H 1.159168 0.394646 0.186343 0.036 Uiso 1 1 calc R U . . .
H27D H 1.153895 0.348564 0.247203 0.036 Uiso 1 1 calc R U . . .
C27B C 0.3448(3) 0.7842(5) 0.2967(2) 0.0357(12) Uani 1 1 d . . . . .
H27E H 0.340518 0.771348 0.255682 0.043 Uiso 1 1 calc R U . . .
H27F H 0.334331 0.720706 0.315315 0.043 Uiso 1 1 calc R U . . .
C28B C 0.2999(3) 0.8736(5) 0.3079(3) 0.0447(14) Uani 1 1 d . . . . .
H28D H 0.282703 0.860443 0.342620 0.054 Uiso 1 1 calc R U . . .
H28E H 0.263512 0.880872 0.275759 0.054 Uiso 1 1 calc R U . . .
C29B C 0.3422(3) 0.9728(6) 0.3147(3) 0.0468(14) Uani 1 1 d . . . . .
H29A H 0.324325 1.024215 0.285913 0.056 Uiso 1 1 calc R U . . .
H29B H 0.344259 1.002982 0.352696 0.056 Uiso 1 1 calc R U . . .
C28D C 1.1921(3) 0.2425(5) 0.1965(3) 0.0431(14) Uani 1 1 d . . . . .
H28F H 1.229238 0.237156 0.228020 0.052 Uiso 1 1 calc R U . . .
H28G H 1.208176 0.252292 0.160872 0.052 Uiso 1 1 calc R U . . .
C30B C 0.4103(3) 0.9379(5) 0.3066(2) 0.0360(12) Uani 1 1 d . . . . .
H30A H 0.444076 0.977355 0.331445 0.043 Uiso 1 1 calc R U . . .
H30B H 0.415226 0.947560 0.266853 0.043 Uiso 1 1 calc R U . . .
C29D C 1.1499(3) 0.1438(5) 0.1930(3) 0.0392(12) Uani 1 1 d . . . . .
H29C H 1.167812 0.095328 0.223414 0.047 Uiso 1 1 calc R U . . .
H29D H 1.147534 0.109571 0.156051 0.047 Uiso 1 1 calc R U . . .
C31B C 0.4662(3) 0.7645(6) 0.2955(2) 0.0395(13) Uani 1 1 d . . . . .
H31A H 0.468506 0.692320 0.307867 0.047 Uiso 1 1 calc R U . . .
H31B H 0.452782 0.765583 0.253870 0.047 Uiso 1 1 calc R U . . .
C30D C 1.0820(3) 0.1820(4) 0.2004(2) 0.0330(11) Uani 1 1 d . . . . .
H30C H 1.076887 0.174786 0.240186 0.040 Uiso 1 1 calc R U . . .
H30D H 1.047931 0.141940 0.176146 0.040 Uiso 1 1 calc R U . . .
C33A C 0.4745(2) 0.0953(5) 0.8072(3) 0.0386(12) Uani 1 1 d . . . . .
H33C H 0.461938 0.099640 0.765560 0.046 Uiso 1 1 calc R U . . .
H33D H 0.476522 0.165792 0.822242 0.046 Uiso 1 1 calc R U . . .
N32D N 0.9617(2) 0.3117(4) 0.19433(18) 0.0330(10) Uani 1 1 d . . . . .
N32B N 0.5307(2) 0.8117(5) 0.31127(19) 0.0388(11) Uani 1 1 d . . . . .
H32B H 0.538112 0.869006 0.294748 0.047 Uiso 1 1 calc R U . . .
C31D C 1.0270(2) 0.3564(5) 0.2091(2) 0.0316(11) Uani 1 1 d . . . . .
H31C H 1.040644 0.356412 0.250702 0.038 Uiso 1 1 calc R U . . .
H31D H 1.025481 0.428215 0.196133 0.038 Uiso 1 1 calc R U . . .
C33B C 0.5795(3) 0.7698(5) 0.3506(2) 0.0362(12) Uani 1 1 d . . . . .
N34A N 0.5388(2) 0.0493(4) 0.8215(2) 0.0437(12) Uani 1 1 d . . . . .
H34A H 0.546691 -0.003886 0.801702 0.052 Uiso 1 1 calc R U . . .
C33D C 0.9166(2) 0.3491(4) 0.1506(2) 0.0329(11) Uani 1 1 d . . . . .
O34B O 0.57726(19) 0.6849(4) 0.37239(18) 0.0433(10) Uani 1 1 d . . . . .
C35A C 0.5872(2) 0.0832(5) 0.8631(3) 0.0365(12) Uani 1 1 d . . . . .
O34D O 0.91985(18) 0.4309(3) 0.12572(16) 0.0366(8) Uani 1 1 d . . . . .
N34C N 1.0257(2) 0.5786(5) 0.3276(3) 0.0505(14) Uani 1 1 d . . . . .
H34C H 1.030554 0.639242 0.313463 0.061 Uiso 1 1 calc R U . . .
O35B O 0.62998(19) 0.8367(4) 0.36250(17) 0.0426(10) Uani 1 1 d . . . . .
O36A O 0.58680(19) 0.1636(3) 0.8910(2) 0.0439(10) Uani 1 1 d . . . . .
O35D O 0.8666(2) 0.2807(4) 0.13926(18) 0.0492(12) Uani 1 1 d . . . . .
C36B C 0.6884(3) 0.8113(5) 0.4060(2) 0.0390(13) Uani 1 1 d . . . . .
O37A O 0.63686(17) 0.0140(3) 0.86926(18) 0.0404(10) Uani 1 1 d . . . . .
C36D C 0.7717(3) 0.3922(7) 0.1128(3) 0.0576(19) Uani 1 1 d . . . . .
H36A H 0.799927 0.451773 0.119852 0.086 Uiso 1 1 calc R U . . .
H36B H 0.756273 0.374291 0.147351 0.086 Uiso 1 1 calc R U . . .
H36C H 0.735072 0.408164 0.082743 0.086 Uiso 1 1 calc R U . . .
O36C O 1.0794(2) 0.4527(4) 0.3853(2) 0.0525(12) Uani 1 1 d . . . . .
C38A C 0.6961(2) 0.0266(5) 0.9131(2) 0.0358(12) Uani 1 1 d . . . . .
C37D C 0.8087(3) 0.3024(6) 0.0946(3) 0.0522(18) Uani 1 1 d . . . . .
O37C O 1.12834(18) 0.6034(4) 0.36759(19) 0.0474(11) Uani 1 1 d . . . . .
C37B C 0.7296(4) 0.9076(6) 0.4052(4) 0.062(2) Uani 1 1 d . . . . .
H37A H 0.738031 0.918199 0.366999 0.093 Uiso 1 1 calc R U . . .
H37B H 0.770267 0.899220 0.431699 0.093 Uiso 1 1 calc R U . . .
H37C H 0.706644 0.966857 0.416295 0.093 Uiso 1 1 calc R U . . .
C40A C 0.7352(3) -0.0689(6) 0.9021(3) 0.0469(15) Uani 1 1 d . . . . .
H40D H 0.740353 -0.069313 0.862528 0.070 Uiso 1 1 calc R U . . .
H40E H 0.712371 -0.130687 0.909932 0.070 Uiso 1 1 calc R U . . .
H40F H 0.777417 -0.066926 0.926785 0.070 Uiso 1 1 calc R U . . .
C39D C 0.7697(4) 0.2023(8) 0.0964(4) 0.086(3) Uani 1 1 d . . . . .
H39D H 0.728456 0.208096 0.070439 0.129 Uiso 1 1 calc R U . . .
H39E H 0.762414 0.191094 0.134880 0.129 Uiso 1 1 calc R U . . .
H39F H 0.793852 0.144642 0.085049 0.129 Uiso 1 1 calc R U . . .
C39B C 0.6688(3) 0.7951(6) 0.4648(3) 0.0494(16) Uani 1 1 d . . . . .
H39G H 0.638111 0.848054 0.470673 0.074 Uiso 1 1 calc R U . . .
H39H H 0.706940 0.799383 0.494677 0.074 Uiso 1 1 calc R U . . .
H39I H 0.648942 0.727740 0.465784 0.074 Uiso 1 1 calc R U . . .
C41A C 0.6797(3) 0.0256(6) 0.9724(3) 0.0538(17) Uani 1 1 d . . . . .
H41D H 0.664141 0.093134 0.980951 0.081 Uiso 1 1 calc R U . . .
H41E H 0.718132 0.008459 1.000203 0.081 Uiso 1 1 calc R U . . .
H41F H 0.646347 -0.025460 0.973915 0.081 Uiso 1 1 calc R U . . .
C39A C 0.7321(3) 0.1232(5) 0.9017(3) 0.0480(15) Uani 1 1 d . . . . .
H39J H 0.735234 0.125665 0.861627 0.072 Uiso 1 1 calc R U . . .
H39K H 0.775294 0.122294 0.924858 0.072 Uiso 1 1 calc R U . . .
H39L H 0.708966 0.183438 0.911170 0.072 Uiso 1 1 calc R U . . .
C38D C 0.8278(3) 0.3152(6) 0.0365(3) 0.0515(16) Uani 1 1 d . . . . .
H38A H 0.789106 0.321470 0.007295 0.077 Uiso 1 1 calc R U . . .
H38B H 0.852455 0.255505 0.028557 0.077 Uiso 1 1 calc R U . . .
H38C H 0.854022 0.376785 0.036678 0.077 Uiso 1 1 calc R U . . .
C38B C 0.7228(3) 0.7169(6) 0.3869(3) 0.0492(15) Uani 1 1 d . . . . .
H38D H 0.697088 0.655655 0.389536 0.074 Uiso 1 1 calc R U . . .
H38E H 0.764967 0.709089 0.411383 0.074 Uiso 1 1 calc R U . . .
H38F H 0.728273 0.726310 0.347753 0.074 Uiso 1 1 calc R U . . .
C3A C 0.3772(5) 0.5341(9) 0.7671(4) 0.080(2) Uiso 1 1 d D . . . .
C30C C 0.8250(3) 0.6118(6) 0.2504(3) 0.0568(19) Uani 1 1 d . . . . .
H30E H 0.831338 0.571081 0.217279 0.068 Uiso 1 1 calc R U . . .
H30F H 0.779706 0.634164 0.244427 0.068 Uiso 1 1 calc R U . . .
O2A O 0.4218(3) 0.5085(6) 0.7350(3) 0.0819(17) Uiso 1 1 d D . . . .
C29C C 0.8705(3) 0.7064(5) 0.2579(2) 0.0429(13) Uani 1 1 d . . . . .
H29E H 0.902392 0.701412 0.232883 0.051 Uiso 1 1 calc R U . . .
H29F H 0.845881 0.770453 0.249360 0.051 Uiso 1 1 calc R U . . .
C1A C 0.4205(6) 0.6039(10) 0.6955(5) 0.103(3) Uiso 1 1 d D . . . .
H1AA H 0.454013 0.652040 0.712304 0.155 Uiso 1 1 calc R U . . .
H1AB H 0.378538 0.637240 0.691137 0.155 Uiso 1 1 calc R U . . .
H1AC H 0.428030 0.582043 0.658447 0.155 Uiso 1 1 calc R U . . .
C29A C 0.3128(6) -0.0233(12) 0.7852(6) 0.039(3) Uani 0.4 1 d . . P A 1
H29G H 0.294351 -0.024375 0.744288 0.047 Uiso 0.4 1 calc R U P A 1
H29H H 0.277160 -0.024847 0.806410 0.047 Uiso 0.4 1 calc R U P A 1
C30A C 0.3576(6) -0.1176(10) 0.8013(6) 0.030(3) Uani 0.4 1 d . . P A 1
H30G H 0.347361 -0.152267 0.835015 0.036 Uiso 0.4 1 calc R U P A 1
H30H H 0.352199 -0.167039 0.769697 0.036 Uiso 0.4 1 calc R U P A 1
C31A C 0.3841(4) -0.0789(7) 0.7522(3) 0.0263(16) Uani 0.6 1 d . . P A 2
H31E H 0.358358 -0.141849 0.743271 0.032 Uiso 0.6 1 calc R U P A 2
H31F H 0.415185 -0.074492 0.726482 0.032 Uiso 0.6 1 calc R U P A 2
C32A C 0.3404(5) 0.0148(8) 0.7452(4) 0.043(3) Uani 0.6 1 d . . P A 2
H32A H 0.349576 0.058294 0.714069 0.052 Uiso 0.6 1 calc R U P A 2
H32C H 0.294916 -0.006534 0.736046 0.052 Uiso 0.6 1 calc R U P A 2
C27A C 0.4185(3) -0.0810(5) 0.8123(3) 0.0488(16) Uani 1 1 d . . . . .
H27G H 0.437711 -0.088564 0.778177 0.059 Uiso 1 1 calc R U . A 1
H27H H 0.444334 -0.121977 0.842904 0.059 Uiso 1 1 calc R U . A 1
C28A C 0.3531(2) 0.0733(5) 0.8001(3) 0.0374(12) Uani 1 1 d . . . . .
H28C H 0.333584 0.117822 0.825418 0.045 Uiso 1 1 calc R U . A 1
H28H H 0.356317 0.112070 0.765463 0.045 Uiso 1 1 calc R U . A 1

loop_
_atom_site_aniso_label
_atom_site_aniso_U_11
_atom_site_aniso_U_22
_atom_site_aniso_U_33
_atom_site_aniso_U_23
_atom_site_aniso_U_13
_atom_site_aniso_U_12
C1D 0.081(5) 0.047(4) 0.050(3) -0.031(3) 0.028(3) -0.017(4)
C1B 0.064(4) 0.052(4) 0.080(5) -0.041(4) 0.029(4) -0.016(3)
C19C 0.034(2) 0.014(2) 0.026(2) 0.0000(17) 0.0049(18) 0.0000(18)
C1C 0.068(5) 0.083(6) 0.055(4) -0.025(4) 0.015(3) 0.000(4)
C3C 0.049(3) 0.032(3) 0.040(3) -0.015(2) -0.018(3) 0.007(3)
C5C 0.024(2) 0.020(2) 0.038(2) 0.001(2) -0.0044(18) -0.0069(18)
C5D 0.022(2) 0.022(2) 0.0185(19) 0.0004(17) 0.0041(15) -0.0013(17)
C5B 0.027(2) 0.022(2) 0.027(2) -0.0019(18) 0.0028(17) 0.0005(18)
C7C 0.033(3) 0.077(5) 0.087(5) 0.040(4) 0.012(3) -0.004(3)
C6C 0.028(2) 0.022(2) 0.036(2) -0.0026(19) -0.0048(18) -0.0035(19)
C9C 0.025(2) 0.024(3) 0.022(2) -0.0034(17) 0.0083(16) -0.0029(18)
C11C 0.026(2) 0.020(2) 0.0241(19) -0.0036(17) 0.0050(16) -0.0016(18)
C13C 0.024(2) 0.032(3) 0.044(3) -0.011(2) 0.0066(19) -0.007(2)
C12C 0.026(2) 0.025(2) 0.035(2) -0.0009(19) 0.0072(18) -0.0023(18)
C15C 0.032(3) 0.044(4) 0.064(4) -0.007(3) -0.001(2) 0.001(2)
C14C 0.039(3) 0.058(4) 0.057(3) -0.002(3) 0.017(3) -0.015(3)
C17C 0.0198(19) 0.012(2) 0.028(2) -0.0015(16) -0.0011(16) 0.0041(15)
C21C 0.067(4) 0.021(3) 0.045(3) -0.001(2) 0.035(3) 0.000(2)
C20C 0.052(3) 0.021(3) 0.028(2) -0.0034(19) -0.008(2) 0.001(2)
C23C 0.023(2) 0.020(2) 0.031(2) -0.0007(18) 0.0023(17) -0.0010(17)
C28C 0.025(2) 0.029(3) 0.034(2) 0.004(2) 0.0024(18) -0.0031(19)
C27C 0.034(2) 0.027(3) 0.035(2) 0.005(2) -0.003(2) -0.002(2)
C26C 0.021(2) 0.024(2) 0.032(2) -0.0012(19) 0.0008(17) -0.0043(18)
C25C 0.036(2) 0.022(3) 0.031(2) 0.0015(19) -0.0038(19) -0.003(2)
O2D 0.041(2) 0.035(2) 0.0338(18) -0.0136(16) 0.0139(15) -0.0125(16)
O2C 0.078(3) 0.031(2) 0.037(2) -0.0117(17) -0.023(2) 0.026(2)
O2B 0.041(2) 0.032(2) 0.056(2) -0.0213(18) 0.0112(17) -0.0059(17)
C33C 0.028(2) 0.031(3) 0.056(3) 0.010(2) 0.014(2) -0.002(2)
C35C 0.029(3) 0.033(3) 0.062(3) 0.019(3) 0.020(2) 0.001(2)
C3B 0.035(2) 0.023(3) 0.034(2) -0.003(2) -0.005(2) 0.005(2)
C39C 0.033(3) 0.088(6) 0.057(4) 0.028(4) -0.001(3) -0.012(3)
C38C 0.029(2) 0.049(4) 0.047(3) 0.015(3) 0.007(2) 0.007(2)
C41C 0.055(4) 0.059(5) 0.051(3) 0.015(3) 0.021(3) 0.007(3)
C40C 0.037(3) 0.074(5) 0.081(5) -0.013(4) 0.014(3) 0.021(3)
C3D 0.030(2) 0.018(2) 0.0185(19) 0.0013(16) 0.0030(16) 0.0002(17)
O4D 0.049(2) 0.0257(19) 0.0333(17) 0.0009(14) 0.0234(15) -0.0025(16)
O4C 0.048(3) 0.022(2) 0.137(5) -0.036(3) -0.028(3) -0.0008(19)
O4B 0.066(3) 0.036(2) 0.0378(19) 0.0024(17) 0.0279(19) 0.0041(19)
C5A 0.022(2) 0.029(3) 0.036(2) -0.002(2) -0.0031(18) 0.0016(19)
C6A 0.024(2) 0.024(3) 0.037(2) -0.008(2) -0.0038(18) 0.0011(18)
C6B 0.030(2) 0.045(3) 0.039(3) 0.007(2) 0.009(2) -0.002(2)
C6D 0.037(3) 0.028(3) 0.028(2) -0.0030(19) -0.0025(19) 0.006(2)
C7A 0.024(3) 0.113(8) 0.127(7) -0.088(6) 0.004(3) 0.010(4)
C7B 0.035(2) 0.026(3) 0.032(2) -0.007(2) -0.0007(19) 0.009(2)
C7D 0.025(2) 0.033(3) 0.026(2) -0.0004(19) 0.0093(17) -0.0058(19)
N8A 0.0222(18) 0.020(2) 0.0290(18) 0.0054(16) 0.0017(14) 0.0006(15)
N8C 0.0243(18) 0.018(2) 0.0249(17) -0.0018(15) 0.0007(14) -0.0011(15)
N8B 0.032(2) 0.021(2) 0.0291(19) -0.0062(16) 0.0053(15) 0.0006(16)
N8D 0.0240(18) 0.0159(19) 0.0273(17) -0.0043(15) 0.0034(14) -0.0030(15)
C9A 0.0179(19) 0.021(2) 0.0214(19) -0.0025(17) 0.0015(15) 0.0006(16)
C9B 0.026(2) 0.027(3) 0.029(2) -0.0085(19) 0.0080(17) -0.0038(19)
C9D 0.021(2) 0.022(2) 0.024(2) -0.0003(17) 0.0079(16) 0.0002(17)
O10D 0.0285(16) 0.0171(17) 0.0326(16) -0.0033(13) 0.0047(12) -0.0002(13)
O10C 0.0268(16) 0.0192(18) 0.0337(16) -0.0041(13) 0.0041(13) -0.0033(13)
O10B 0.0335(18) 0.025(2) 0.0376(18) -0.0051(15) 0.0097(14) 0.0006(14)
O10A 0.0322(17) 0.0181(17) 0.0314(16) 0.0011(13) 0.0050(13) -0.0018(13)
C11B 0.026(2) 0.028(3) 0.046(3) -0.008(2) 0.011(2) 0.0001(19)
C11A 0.0185(18) 0.020(2) 0.0208(18) -0.0008(16) 0.0016(15) 0.0005(16)
C11D 0.0175(19) 0.021(2) 0.028(2) -0.0018(18) 0.0049(15) 0.0001(16)
C12D 0.025(2) 0.030(3) 0.033(2) -0.009(2) 0.0099(17) -0.0017(19)
C12B 0.030(2) 0.034(3) 0.050(3) -0.004(2) 0.010(2) -0.002(2)
C12A 0.026(2) 0.024(2) 0.024(2) -0.0007(17) 0.0074(16) -0.0019(17)
C13A 0.023(2) 0.030(3) 0.031(2) -0.001(2) 0.0055(17) 0.0019(18)
C13B 0.027(3) 0.040(3) 0.077(4) -0.015(3) 0.011(3) -0.002(2)
C14A 0.021(2) 0.045(3) 0.051(3) -0.012(3) -0.004(2) 0.002(2)
C13D 0.022(2) 0.039(3) 0.046(3) -0.008(2) 0.006(2) 0.001(2)
C15A 0.025(2) 0.051(4) 0.045(3) 0.002(3) 0.012(2) 0.006(2)
C14D 0.027(3) 0.059(4) 0.070(4) -0.027(3) 0.013(3) -0.003(3)
C14B 0.038(3) 0.050(4) 0.102(6) -0.002(4) -0.013(3) 0.004(3)
N16A 0.0210(17) 0.0153(19) 0.0249(17) -0.0018(14) 0.0043(13) 0.0017(14)
C15D 0.035(3) 0.058(4) 0.056(4) 0.013(3) -0.010(3) -0.006(3)
C15B 0.048(4) 0.086(6) 0.113(7) -0.021(5) 0.042(4) -0.020(4)
C17A 0.0157(18) 0.022(2) 0.029(2) -0.0003(18) 0.0008(15) -0.0009(16)
N16D 0.0205(16) 0.0149(19) 0.0279(17) -0.0024(15) 0.0032(13) -0.0026(14)
N16C 0.0219(17) 0.0157(19) 0.0271(18) -0.0035(15) 0.0034(14) -0.0020(14)
N16B 0.0268(18) 0.021(2) 0.035(2) -0.0038(16) 0.0081(15) -0.0015(15)
O18A 0.0287(16) 0.0184(17) 0.0310(16) 0.0005(13) 0.0094(12) 0.0007(13)
C17D 0.023(2) 0.020(2) 0.0192(18) -0.0026(17) -0.0016(15) 0.0027(17)
C17B 0.022(2) 0.022(3) 0.032(2) -0.0030(19) -0.0010(17) -0.0012(17)
C19A 0.023(2) 0.020(2) 0.032(2) 0.0045(19) 0.0065(17) -0.0003(17)
O18D 0.0332(16) 0.0174(17) 0.0305(16) -0.0002(13) 0.0082(13) 0.0018(13)
O18C 0.0265(15) 0.0167(17) 0.0289(15) -0.0009(13) 0.0041(12) 0.0003(12)
O18B 0.0327(17) 0.0189(18) 0.0331(17) -0.0014(13) 0.0026(13) -0.0037(13)
C20A 0.042(3) 0.025(3) 0.054(3) 0.007(2) 0.022(2) 0.004(2)
C19D 0.032(2) 0.015(2) 0.022(2) -0.0032(17) 0.0032(17) 0.0009(17)
C19B 0.034(2) 0.021(3) 0.029(2) 0.0001(19) 0.0026(19) -0.0025(19)
C21A 0.036(3) 0.024(3) 0.031(2) 0.005(2) -0.0030(19) 0.001(2)
C20D 0.036(3) 0.024(3) 0.035(2) -0.001(2) 0.014(2) 0.0057(19)
C20B 0.050(3) 0.026(3) 0.045(3) 0.002(2) 0.022(2) 0.001(2)
N22A 0.0242(18) 0.015(2) 0.040(2) 0.0025(16) 0.0029(16) 0.0052(15)
C21D 0.045(3) 0.021(3) 0.024(2) -0.0067(19) -0.0023(19) 0.001(2)
C21B 0.059(3) 0.028(3) 0.028(2) 0.000(2) -0.004(2) -0.002(2)
C23A 0.021(2) 0.017(2) 0.047(3) 0.003(2) 0.0029(19) -0.0026(17)
N22D 0.0268(19) 0.016(2) 0.0258(18) -0.0041(15) -0.0010(14) -0.0006(15)
N22C 0.0215(17) 0.0128(19) 0.0293(18) 0.0002(15) 0.0023(14) -0.0004(14)
N22B 0.035(2) 0.018(2) 0.0237(18) -0.0023(15) 0.0065(15) -0.0022(16)
O24A 0.0233(15) 0.0186(18) 0.051(2) 0.0043(15) -0.0015(14) 0.0004(13)
C23D 0.027(2) 0.017(2) 0.024(2) -0.0036(17) 0.0070(16) -0.0014(17)
C23B 0.022(2) 0.025(3) 0.028(2) -0.0053(19) 0.0043(16) 0.0006(18)
C25A 0.026(2) 0.013(2) 0.057(3) -0.001(2) -0.003(2) -0.0010(17)
O24D 0.0301(16) 0.0173(17) 0.0307(16) -0.0029(13) 0.0031(13) -0.0011(13)
O24C 0.0249(16) 0.0191(18) 0.0425(18) -0.0004(14) -0.0013(13) -0.0017(13)
O24B 0.0270(16) 0.0262(19) 0.0379(18) -0.0100(15) -0.0002(13) -0.0005(14)
C26A 0.021(2) 0.024(3) 0.057(3) -0.009(2) -0.010(2) 0.0055(19)
C25D 0.032(2) 0.021(2) 0.024(2) -0.0018(18) 0.0026(17) -0.0045(18)
C25B 0.032(2) 0.031(3) 0.025(2) -0.0042(19) 0.0003(18) -0.001(2)
C26D 0.026(2) 0.030(3) 0.021(2) -0.0004(18) 0.0021(16) -0.0048(19)
C26B 0.030(2) 0.036(3) 0.024(2) -0.001(2) 0.0036(17) -0.006(2)
C27D 0.026(2) 0.026(3) 0.034(2) 0.001(2) -0.0017(18) -0.0098(19)
C27B 0.033(3) 0.045(3) 0.027(2) 0.002(2) -0.0012(19) -0.003(2)
C28B 0.034(3) 0.052(4) 0.047(3) 0.009(3) 0.002(2) -0.005(3)
C29B 0.048(3) 0.046(4) 0.044(3) 0.010(3) 0.004(2) 0.003(3)
C28D 0.030(3) 0.039(3) 0.060(3) 0.007(3) 0.007(2) -0.003(2)
C30B 0.038(3) 0.042(3) 0.024(2) 0.004(2) -0.0010(19) -0.009(2)
C29D 0.046(3) 0.027(3) 0.044(3) 0.008(2) 0.005(2) 0.000(2)
C31B 0.034(3) 0.058(4) 0.027(2) -0.009(2) 0.0061(19) -0.009(3)
C30D 0.037(3) 0.034(3) 0.026(2) 0.006(2) 0.0000(18) -0.006(2)
C33A 0.021(2) 0.035(3) 0.057(3) -0.008(3) 0.000(2) 0.006(2)
N32D 0.027(2) 0.040(3) 0.032(2) 0.0036(19) 0.0036(16) -0.0056(18)
N32B 0.025(2) 0.055(3) 0.036(2) 0.004(2) 0.0042(16) -0.004(2)
C31D 0.030(2) 0.037(3) 0.027(2) -0.004(2) 0.0027(18) -0.008(2)
C33B 0.030(2) 0.046(4) 0.033(2) -0.002(2) 0.009(2) -0.009(2)
N34A 0.022(2) 0.037(3) 0.069(3) -0.022(2) 0.001(2) 0.0088(19)
C33D 0.030(2) 0.033(3) 0.036(2) 0.001(2) 0.0068(19) -0.007(2)
O34B 0.0334(19) 0.045(3) 0.053(2) 0.006(2) 0.0124(16) -0.0129(18)
C35A 0.016(2) 0.033(3) 0.061(3) -0.017(3) 0.010(2) -0.001(2)
O34D 0.0321(18) 0.034(2) 0.0435(19) 0.0073(17) 0.0062(15) -0.0071(15)
N34C 0.026(2) 0.042(3) 0.083(4) 0.031(3) 0.010(2) -0.005(2)
O35B 0.0347(19) 0.045(2) 0.044(2) 0.0155(18) -0.0041(16) -0.0139(17)
O36A 0.0312(19) 0.032(2) 0.071(3) -0.022(2) 0.0137(17) -0.0002(16)
O35D 0.037(2) 0.050(3) 0.052(2) 0.022(2) -0.0135(17) -0.0238(19)
C36B 0.036(3) 0.036(3) 0.041(3) 0.008(2) -0.004(2) -0.005(2)
O37A 0.0212(16) 0.041(2) 0.057(2) -0.0265(19) 0.0022(15) 0.0048(15)
C36D 0.033(3) 0.079(6) 0.058(4) 0.016(4) 0.002(3) -0.013(3)
O36C 0.038(2) 0.040(3) 0.082(3) 0.032(2) 0.019(2) 0.0079(18)
C38A 0.022(2) 0.039(3) 0.048(3) -0.011(2) 0.010(2) -0.007(2)
C37D 0.037(3) 0.058(4) 0.052(3) 0.019(3) -0.016(3) -0.020(3)
O37C 0.0233(17) 0.053(3) 0.065(3) 0.034(2) 0.0079(16) -0.0030(17)
C37B 0.050(4) 0.050(4) 0.075(5) 0.007(4) -0.015(3) -0.020(3)
C40A 0.030(3) 0.046(4) 0.061(4) -0.008(3) 0.000(2) 0.006(2)
C39D 0.058(4) 0.082(6) 0.097(6) 0.044(5) -0.041(4) -0.045(4)
C39B 0.052(4) 0.051(4) 0.040(3) 0.002(3) -0.005(3) 0.010(3)
C41A 0.053(4) 0.056(4) 0.054(4) -0.014(3) 0.016(3) -0.018(3)
C39A 0.025(3) 0.044(4) 0.075(4) -0.001(3) 0.010(3) 0.000(2)
C38D 0.052(3) 0.049(4) 0.046(3) 0.006(3) -0.010(3) -0.007(3)
C38B 0.036(3) 0.055(4) 0.056(3) 0.000(3) 0.008(3) -0.009(3)
C30C 0.048(3) 0.067(5) 0.047(3) 0.022(3) -0.013(3) -0.024(3)
C29C 0.047(3) 0.051(4) 0.030(2) 0.001(2) 0.004(2) -0.004(3)
C29A 0.028(6) 0.043(8) 0.045(7) 0.015(6) 0.004(5) -0.005(6)
C30A 0.029(6) 0.024(6) 0.038(6) -0.004(5) 0.004(5) 0.001(5)
C31A 0.024(3) 0.033(4) 0.020(3) -0.010(3) 0.000(3) 0.006(3)
C32A 0.036(4) 0.048(6) 0.035(4) -0.011(4) -0.021(4) 0.025(4)
C27A 0.047(3) 0.026(3) 0.061(4) -0.011(3) -0.024(3) 0.010(2)
C28A 0.017(2) 0.038(3) 0.053(3) 0.001(2) -0.005(2) 0.009(2)

loop_
_atom_type_symbol
_atom_type_description
_atom_type_scat_dispersion_real
_atom_type_scat_dispersion_imag
_atom_type_scat_source
C C 0.0181 0.0091 'International Tables Vol C Tables 4.2.6.8 and 6.1.1.4'
H H 0.0000 0.0000 'International Tables Vol C Tables 4.2.6.8 and 6.1.1.4'
N N 0.0311 0.0180 'International Tables Vol C Tables 4.2.6.8 and 6.1.1.4'
O O 0.0492 0.0322 'International Tables Vol C Tables 4.2.6.8 and 6.1.1.4'

loop_
_geom_angle_atom_site_label_1
_geom_angle_atom_site_label_2
_geom_angle_atom_site_label_3
_geom_angle
N22C C19C C21C 110.6(4)
N22C C19C C20C 106.2(4)
C21C C19C C20C 111.2(4)
N22C C19C C17C 111.3(4)
C21C C19C C17C 110.5(4)
C20C C19C C17C 106.9(4)
O4C C3C O2C 122.8(6)
O4C C3C C5C 126.0(7)
O2C C3C C5C 110.6(5)
N8C C5C C3C 112.5(4)
N8C C5C C6C 108.9(4)
C3C C5C C6C 110.1(4)
N8C C5C C7C 108.1(4)
C3C C5C C7C 108.7(6)
C6C C5C C7C 108.5(5)
N8D C5D C3D 108.2(3)
N8D C5D C6D 108.2(4)
C3D C5D C6D 107.0(3)
N8D C5D C7D 110.4(3)
C3D C5D C7D 112.4(4)
C6D C5D C7D 110.5(4)
N8B C5B C6B 110.6(4)
N8B C5B C7B 108.0(4)
C6B C5B C7B 111.9(4)
N8B C5B C3B 106.3(4)
C6B C5B C3B 113.7(4)
C7B C5B C3B 106.0(4)
O10C C9C N8C 122.5(4)
O10C C9C C11C 122.1(4)
N8C C9C C11C 115.2(4)
N16C C11C C12C 112.9(4)
N16C C11C C9C 111.7(4)
C12C C11C C9C 111.7(4)
C14C C13C C12C 113.1(4)
C14C C13C C15C 109.2(5)
C12C C13C C15C 107.8(4)
C11C C12C C13C 115.1(4)
O18C C17C N16C 123.7(4)
O18C C17C C19C 121.0(4)
N16C C17C C19C 115.2(4)
O24C C23C N22C 122.3(4)
O24C C23C C25C 122.4(4)
N22C C23C C25C 115.3(4)
C26C C28C C30C 106.0(4)
C29C C27C C26C 105.7(4)
C28C C26C C25C 114.7(4)
C28C C26C C27C 100.8(4)
C25C C26C C27C 109.0(4)
C28C C26C C33C 108.7(4)
C25C C26C C33C 111.4(4)
C27C C26C C33C 111.8(4)
C23C C25C C26C 116.0(4)
C3D O2D C1D 114.1(4)
C3C O2C C1C 110.3(5)
C3B O2B C1B 112.3(5)
N34C C33C C26C 113.0(5)
O36C C35C N34C 126.5(6)
O36C C35C O37C 123.3(5)
N34C C35C O37C 110.1(5)
O4B C3B O2B 123.8(5)
O4B C3B C5B 124.6(5)
O2B C3B C5B 111.4(5)
O37C C38C C39C 100.8(5)
O37C C38C C40C 112.0(6)
C39C C38C C40C 110.5(6)
O37C C38C C41C 109.6(5)
C39C C38C C41C 111.7(6)
C40C C38C C41C 111.8(6)
O4D C3D O2D 122.2(4)
O4D C3D C5D 125.4(4)
O2D C3D C5D 112.1(4)
C3A C6A N8A 111.9(5)
C3A C6A C7A 108.5(7)
N8A C6A C7A 110.2(5)
C3A C6A C5A 107.3(6)
N8A C6A C5A 109.5(4)
C7A C6A C5A 109.5(5)
C9A N8A C6A 120.8(4)
C9C N8C C5C 122.0(4)
C9B N8B C5B 121.1(4)
C9D N8D C5D 120.6(4)
O10A C9A N8A 123.4(4)
O10A C9A C11A 118.3(4)
N8A C9A C11A 118.2(4)
O10B C9B N8B 122.4(4)
O10B C9B C11B 121.5(5)
N8B C9B C11B 115.8(4)
O10D C9D N8D 122.8(4)
O10D C9D C11D 119.5(4)
N8D C9D C11D 117.7(4)
N16B C11B C12B 113.8(4)
N16B C11B C9B 111.7(4)
C12B C11B C9B 112.3(4)
N16A C11A C12A 110.9(4)
N16A C11A C9A 114.0(3)
C12A C11A C9A 110.3(3)
N16D C11D C12D 112.4(4)
N16D C11D C9D 113.8(4)
C12D C11D C9D 110.8(4)
C11D C12D C13D 115.5(4)
C13B C12B C11B 115.7(5)
C11A C12A C13A 114.4(3)
C14A C13A C15A 110.7(5)
C14A C13A C12A 112.8(4)
C15A C13A C12A 108.6(4)
C15B C13B C14B 110.2(7)
C15B C13B C12B 111.2(6)
C14B C13B C12B 109.6(6)
C15D C13D C14D 109.4(5)
C15D C13D C12D 112.7(5)
C14D C13D C12D 109.3(4)
C17A N16A C11A 119.4(4)
O18A C17A N16A 121.8(4)
O18A C17A C19A 121.0(4)
N16A C17A C19A 116.8(4)
C17D N16D C11D 119.9(4)
C17C N16C C11C 122.2(4)
C17B N16B C11B 122.1(4)
O18D C17D N16D 121.4(4)
O18D C17D C19D 120.4(4)
N16D C17D C19D 117.8(4)
O18B C17B N16B 123.5(5)
O18B C17B C19B 120.6(4)
N16B C17B C19B 115.7(4)
N22A C19A C20A 111.0(4)
N22A C19A C21A 107.0(4)
C20A C19A C21A 110.3(4)
N22A C19A C17A 112.4(4)
C20A C19A C17A 109.7(4)
C21A C19A C17A 106.2(4)
N22D C19D C21D 107.5(4)
N22D C19D C17D 112.5(4)
C21D C19D C17D 105.8(4)
N22D C19D C20D 110.8(4)
C21D C19D C20D 110.7(4)
C17D C19D C20D 109.3(4)
N22B C19B C20B 110.7(4)
N22B C19B C21B 107.0(4)
C20B C19B C21B 110.2(4)
N22B C19B C17B 112.4(4)
C20B C19B C17B 109.8(4)
C21B C19B C17B 106.6(4)
C23A N22A C19A 124.2(4)
O24A C23A N22A 121.9(5)
O24A C23A C25A 123.7(4)
N22A C23A C25A 114.4(4)
C23D N22D C19D 124.0(4)
C23C N22C C19C 124.7(4)
C23B N22B C19B 123.3(4)
O24D C23D N22D 121.3(4)
O24D C23D C25D 124.0(4)
N22D C23D C25D 114.7(4)
O24B C23B N22B 121.4(5)
O24B C23B C25B 123.6(4)
N22B C23B C25B 114.9(4)
C23A C25A C26A 116.0(4)
C25A C26A C33A 111.8(4)
C25A C26A C28A 114.0(5)
C33A C26A C28A 109.6(5)
C25A C26A C27A 108.1(5)
C33A C26A C27A 111.9(5)
C28A C26A C27A 100.9(4)
C23D C25D C26D 117.7(4)
C23B C25B C26B 117.3(4)
C31D C26D C30D 111.6(4)
C31D C26D C27D 112.7(4)
C30D C26D C27D 100.7(4)
C31D C26D C25D 111.0(4)
C30D C26D C25D 108.7(4)
C27D C26D C25D 111.8(4)
C31B C26B C30B 111.6(5)
C31B C26B C25B 110.7(4)
C30B C26B C25B 108.9(4)
C31B C26B C27B 111.3(4)
C30B C26B C27B 101.3(4)
C25B C26B C27B 112.7(4)
C28D C27D C26D 105.7(4)
C28B C27B C26B 104.8(5)
C27B C28B C29B 106.4(5)
C30B C29B C28B 105.6(5)
C27D C28D C29D 106.7(4)
C29B C30B C26B 105.3(5)
C28D C29D C30D 105.1(5)
N32B C31B C26B 112.2(5)
C29D C30D C26D 106.2(4)
N34A C33A C26A 114.3(5)
C33D N32D C31D 121.9(4)
C33B N32B C31B 123.2(5)
N32D C31D C26D 113.1(4)
O34B C33B O35B 125.3(5)
O34B C33B N32B 124.5(5)
O35B C33B N32B 110.3(5)
C35A N34A C33A 125.0(5)
O34D C33D N32D 125.9(5)
O34D C33D O35D 125.4(5)
N32D C33D O35D 108.7(5)
O36A C35A N34A 126.0(5)
O36A C35A O37A 125.3(5)
N34A C35A O37A 108.7(5)
C35C N34C C33C 125.3(5)
C33B O35B C36B 121.0(5)
C33D O35D C37D 121.1(5)
O35B C36B C37B 101.9(5)
O35B C36B C38B 110.1(5)
C37B C36B C38B 110.5(6)
O35B C36B C39B 109.6(5)
C37B C36B C39B 111.8(6)
C38B C36B C39B 112.5(5)
C35A O37A C38A 122.1(4)
O37A C38A C39A 110.3(5)
O37A C38A C41A 110.5(4)
C39A C38A C41A 112.6(5)
O37A C38A C40A 101.4(4)
C39A C38A C40A 109.5(5)
C41A C38A C40A 112.1(6)
O35D C37D C36D 109.7(6)
O35D C37D C38D 110.6(5)
C36D C37D C38D 114.6(6)
O35D C37D C39D 100.8(5)
C36D C37D C39D 109.7(7)
C38D C37D C39D 110.5(7)
C35C O37C C38C 121.6(5)
O3A C3A O2A 119.4(10)
O3A C3A C6A 123.7(9)
O2A C3A C6A 116.8(9)
C29C C30C C28C 107.2(4)
C3A O2A C1A 102.2(8)
C27C C29C C30C 104.4(5)
C28A C29A C30A 107.9(9)
C27A C30A C29A 106.4(10)
C27A C31A C32A 107.4(6)
C28A C32A C31A 107.8(6)
C30A C27A C26A 112.2(7)
C31A C27A C26A 103.8(5)
C32A C28A C26A 104.3(5)
C29A C28A C26A 105.9(6)

loop_
_geom_bond_atom_site_label_1
_geom_bond_atom_site_label_2
_geom_bond_distance
C1D O2D 1.440(7)
C1B O2B 1.453(7)
C19C N22C 1.472(6)
C19C C21C 1.522(7)
C19C C20C 1.536(7)
C19C C17C 1.546(6)
C1C O2C 1.501(9)
C3C O4C 1.190(8)
C3C O2C 1.348(9)
C3C C5C 1.470(8)
O3A C3A 1.243(14)
C5C N8C 1.462(6)
C5C C6C 1.521(7)
C5C C7C 1.555(8)
C5D N8D 1.453(5)
C5D C3D 1.520(6)
C5D C6D 1.530(6)
C5D C7D 1.542(6)
C5B N8B 1.463(6)
C5B C6B 1.514(7)
C5B C7B 1.531(6)
C5B C3B 1.552(7)
C9C O10C 1.222(6)
C9C N8C 1.356(6)
C9C C11C 1.536(6)
C11C N16C 1.466(6)
C11C C12C 1.519(6)
C13C C14C 1.513(8)
C13C C12C 1.525(6)
C13C C15C 1.542(8)
C17C O18C 1.225(6)
C17C N16C 1.341(6)
C23C O24C 1.237(6)
C23C N22C 1.343(6)
C23C C25C 1.516(7)
C28C C26C 1.527(6)
C28C C30C 1.530(8)
C27C C29C 1.507(7)
C27C C26C 1.549(7)
C26C C25C 1.535(7)
C26C C33C 1.550(7)
O2D C3D 1.331(6)
O2B C3B 1.330(7)
C33C N34C 1.437(7)
C35C O36C 1.218(7)
C35C N34C 1.321(8)
C35C O37C 1.351(7)
C3B O4B 1.195(7)
C39C C38C 1.497(10)
C38C O37C 1.470(6)
C38C C40C 1.515(10)
C38C C41C 1.521(9)
C3D O4D 1.209(6)
C5A C6A 1.533(7)
C6A C3A 1.453(12)
C6A N8A 1.453(6)
C6A C7A 1.520(8)
N8A C9A 1.338(6)
N8B C9B 1.344(7)
N8D C9D 1.348(6)
C9A O10A 1.225(6)
C9A C11A 1.536(5)
C9B O10B 1.228(6)
C9B C11B 1.541(7)
C9D O10D 1.225(6)
C9D C11D 1.532(6)
C11B N16B 1.459(6)
C11B C12B 1.524(8)
C11A N16A 1.453(6)
C11A C12A 1.526(6)
C11D N16D 1.447(6)
C11D C12D 1.528(6)
C12D C13D 1.539(6)
C12B C13B 1.524(7)
C12A C13A 1.543(6)
C13A C14A 1.517(7)
C13A C15A 1.527(7)
C13B C15B 1.512(11)
C13B C14B 1.517(10)
C13D C15D 1.521(9)
C13D C14D 1.532(7)
N16A C17A 1.346(6)
C17A O18A 1.227(6)
C17A C19A 1.545(6)
N16D C17D 1.343(6)
N16B C17B 1.352(6)
C17D O18D 1.235(6)
C17D C19D 1.533(6)
C17B O18B 1.225(6)
C17B C19B 1.542(7)
C19A N22A 1.457(6)
C19A C20A 1.530(7)
C19A C21A 1.533(6)
C19D N22D 1.464(6)
C19D C21D 1.523(6)
C19D C20D 1.535(7)
C19B N22B 1.474(6)
C19B C20B 1.528(7)
C19B C21B 1.538(7)
N22A C23A 1.362(6)
C23A O24A 1.233(6)
C23A C25A 1.519(7)
N22D C23D 1.354(6)
N22B C23B 1.360(6)
C23D O24D 1.234(6)
C23D C25D 1.521(7)
C23B O24B 1.229(6)
C23B C25B 1.523(7)
C25A C26A 1.524(8)
C26A C33A 1.533(8)
C26A C28A 1.545(6)
C26A C27A 1.553(8)
C25D C26D 1.555(6)
C25B C26B 1.542(6)
C26D C31D 1.534(7)
C26D C30D 1.537(8)
C26D C27D 1.541(6)
C26B C31B 1.539(8)
C26B C30B 1.539(8)
C26B C27B 1.543(7)
C27D C28D 1.517(8)
C27B C28B 1.533(9)
C28B C29B 1.539(9)
C29B C30B 1.532(9)
C28D C29D 1.534(8)
C29D C30D 1.536(8)
C31B N32B 1.456(7)
C33A N34A 1.444(6)
N32D C33D 1.347(7)
N32D C31D 1.455(6)
N32B C33B 1.353(7)
C33B O34B 1.210(8)
C33B O35B 1.344(7)
N34A C35A 1.341(7)
C33D O34D 1.211(7)
C33D O35D 1.350(6)
C35A O36A 1.225(7)
C35A O37A 1.350(6)
O35B C36B 1.473(6)
O35D C37D 1.472(6)
C36B C37B 1.506(9)
C36B C38B 1.518(10)
C36B C39B 1.533(9)
O37A C38A 1.462(6)
C36D C37D 1.493(12)
C38A C39A 1.500(9)
C38A C41A 1.502(9)
C38A C40A 1.519(8)
C37D C38D 1.507(10)
C37D C39D 1.523(10)
C3A O2A 1.345(10)
C30C C29C 1.529(9)
O2A C1A 1.536(11)
C29A C28A 1.500(15)
C29A C30A 1.531(18)
C30A C27A 1.331(14)
C31A C27A 1.464(9)
C31A C32A 1.498(11)
C32A C28A 1.477(10)

loop_
_geom_torsion_atom_site_label_1
_geom_torsion_atom_site_label_2
_geom_torsion_atom_site_label_3
_geom_torsion_atom_site_label_4
_geom_torsion
O4C C3C C5C N8C 139.9(6)
O2C C3C C5C N8C -48.4(6)
O4C C3C C5C C6C -98.4(7)
O2C C3C C5C C6C 73.3(5)
O4C C3C C5C C7C 20.2(8)
O2C C3C C5C C7C -168.0(4)
O10C C9C C11C N16C -144.0(4)
N8C C9C C11C N16C 41.4(5)
O10C C9C C11C C12C -16.4(6)
N8C C9C C11C C12C 169.0(4)
N16C C11C C12C C13C -68.1(5)
C9C C11C C12C C13C 164.9(4)
C14C C13C C12C C11C -64.1(6)
C15C C13C C12C C11C 175.0(4)
N22C C19C C17C O18C -147.3(4)
C21C C19C C17C O18C -24.0(6)
C20C C19C C17C O18C 97.2(5)
N22C C19C C17C N16C 36.7(5)
C21C C19C C17C N16C 160.0(4)
C20C C19C C17C N16C -78.8(5)
C30C C28C C26C C25C 150.4(5)
C30C C28C C26C C27C 33.5(6)
C30C C28C C26C C33C -84.1(6)
C29C C27C C26C C28C -40.3(5)
C29C C27C C26C C25C -161.3(4)
C29C C27C C26C C33C 75.1(5)
O24C C23C C25C C26C -42.2(7)
N22C C23C C25C C26C 138.4(4)
C28C C26C C25C C23C 69.8(6)
C27C C26C C25C C23C -178.0(4)
C33C C26C C25C C23C -54.2(6)
O4C C3C O2C C1C -9.0(8)
C5C C3C O2C C1C 178.9(5)
C28C C26C C33C N34C 165.5(4)
C25C C26C C33C N34C -67.1(6)
C27C C26C C33C N34C 55.1(6)
C1B O2B C3B O4B -0.1(8)
C1B O2B C3B C5B 174.7(5)
N8B C5B C3B O4B -41.3(6)
C6B C5B C3B O4B -163.2(5)
C7B C5B C3B O4B 73.5(6)
N8B C5B C3B O2B 143.9(4)
C6B C5B C3B O2B 22.0(6)
C7B C5B C3B O2B -101.3(5)
C1D O2D C3D O4D -0.4(7)
C1D O2D C3D C5D -174.8(5)
N8D C5D C3D O4D 44.2(6)
C6D C5D C3D O4D -72.2(6)
C7D C5D C3D O4D 166.3(4)
N8D C5D C3D O2D -141.6(4)
C6D C5D C3D O2D 101.9(4)
C7D C5D C3D O2D -19.5(5)
C3A C6A N8A C9A 44.8(7)
C7A C6A N8A C9A -76.0(7)
C5A C6A N8A C9A 163.6(4)
O10C C9C N8C C5C 7.5(7)
C11C C9C N8C C5C -177.9(4)
C3C C5C N8C C9C -41.0(6)
C6C C5C N8C C9C -163.3(4)
C7C C5C N8C C9C 79.0(6)
C6B C5B N8B C9B 70.1(6)
C7B C5B N8B C9B -167.1(4)
C3B C5B N8B C9B -53.7(6)
C3D C5D N8D C9D 51.4(5)
C6D C5D N8D C9D 167.1(4)
C7D C5D N8D C9D -71.9(5)
C6A N8A C9A O10A -11.1(7)
C6A N8A C9A C11A 170.8(4)
C5B N8B C9B O10B 6.7(7)
C5B N8B C9B C11B -179.0(4)
C5D N8D C9D O10D -10.6(6)
C5D N8D C9D C11D 168.1(4)
O10B C9B C11B N16B -150.5(5)
N8B C9B C11B N16B 35.1(6)
O10B C9B C11B C12B -21.2(7)
N8B C9B C11B C12B 164.4(4)
O10A C9A C11A N16A 162.8(4)
N8A C9A C11A N16A -19.0(5)
O10A C9A C11A C12A -71.7(5)
N8A C9A C11A C12A 106.5(5)
O10D C9D C11D N16D 166.1(4)
N8D C9D C11D N16D -12.7(6)
O10D C9D C11D C12D -66.1(5)
N8D C9D C11D C12D 115.1(5)
N16D C11D C12D C13D -60.7(6)
C9D C11D C12D C13D 170.7(4)
N16B C11B C12B C13B -70.2(6)
C9B C11B C12B C13B 161.6(5)
N16A C11A C12A C13A -69.4(5)
C9A C11A C12A C13A 163.3(4)
C11A C12A C13A C14A -54.8(6)
C11A C12A C13A C15A -178.0(4)
C11B C12B C13B C15B -75.0(7)
C11B C12B C13B C14B 162.8(6)
C11D C12D C13D C15D -47.7(7)
C11D C12D C13D C14D -169.6(5)
C12A C11A N16A C17A 160.5(4)
C9A C11A N16A C17A -74.3(5)
C11A N16A C17A O18A 1.5(6)
C11A N16A C17A C19A -172.2(4)
C12D C11D N16D C17D 155.6(4)
C9D C11D N16D C17D -77.4(5)
O18C C17C N16C C11C 0.1(6)
C19C C17C N16C C11C 176.0(4)
C12C C11C N16C C17C -71.0(5)
C9C C11C N16C C17C 56.0(5)
C12B C11B N16B C17B -71.8(6)
C9B C11B N16B C17B 56.7(6)
C11D N16D C17D O18D -2.3(6)
C11D N16D C17D C19D -174.7(4)
C11B N16B C17B O18B 4.1(7)
C11B N16B C17B C19B 179.6(4)
O18A C17A C19A N22A 147.3(4)
N16A C17A C19A N22A -38.9(5)
O18A C17A C19A C20A 23.3(6)
N16A C17A C19A C20A -163.0(4)
O18A C17A C19A C21A -95.9(5)
N16A C17A C19A C21A 77.8(5)
O18D C17D C19D N22D 152.1(4)
N16D C17D C19D N22D -35.5(5)
O18D C17D C19D C21D -90.7(5)
N16D C17D C19D C21D 81.7(5)
O18D C17D C19D C20D 28.5(6)
N16D C17D C19D C20D -159.0(4)
O18B C17B C19B N22B -153.1(4)
N16B C17B C19B N22B 31.3(6)
O18B C17B C19B C20B -29.4(6)
N16B C17B C19B C20B 155.0(4)
O18B C17B C19B C21B 90.0(5)
N16B C17B C19B C21B -85.6(5)
C20A C19A N22A C23A 74.8(6)
C21A C19A N22A C23A -164.8(5)
C17A C19A N22A C23A -48.5(6)
C19A N22A C23A O24A 5.9(8)
C19A N22A C23A C25A -172.1(4)
C21D C19D N22D C23D -170.9(4)
C17D C19D N22D C23D -54.7(6)
C20D C19D N22D C23D 68.0(5)
O24C C23C N22C C19C -7.1(7)
C25C C23C N22C C19C 172.3(4)
C21C C19C N22C C23C -71.0(6)
C20C C19C N22C C23C 168.2(4)
C17C C19C N22C C23C 52.3(6)
C20B C19B N22B C23B -66.7(6)
C21B C19B N22B C23B 173.2(4)
C17B C19B N22B C23B 56.5(6)
C19D N22D C23D O24D 10.4(7)
C19D N22D C23D C25D -167.7(4)
C19B N22B C23B O24B -8.2(7)
C19B N22B C23B C25B 171.3(4)
O24A C23A C25A C26A 39.2(7)
N22A C23A C25A C26A -142.9(4)
C23A C25A C26A C33A 56.1(6)
C23A C25A C26A C28A -68.9(6)
C23A C25A C26A C27A 179.8(5)
O24D C23D C25D C26D 28.4(7)
N22D C23D C25D C26D -153.6(4)
O24B C23B C25B C26B -29.3(7)
N22B C23B C25B C26B 151.2(4)
C23D C25D C26D C31D 58.8(5)
C23D C25D C26D C30D -178.2(4)
C23D C25D C26D C27D -68.0(6)
C23B C25B C26B C31B -58.4(6)
C23B C25B C26B C30B 178.6(4)
C23B C25B C26B C27B 66.9(6)
C31D C26D C27D C28D 156.9(4)
C30D C26D C27D C28D 37.9(5)
C25D C26D C27D C28D -77.3(5)
C31B C26B C27B C28B -157.4(5)
C30B C26B C27B C28B -38.6(5)
C25B C26B C27B C28B 77.6(6)
C26B C27B C28B C29B 23.8(6)
C27B C28B C29B C30B 0.7(6)
C26D C27D C28D C29D -24.6(6)
C28B C29B C30B C26B -25.1(6)
C31B C26B C30B C29B 157.7(4)
C25B C26B C30B C29B -79.8(5)
C27B C26B C30B C29B 39.2(5)
C27D C28D C29D C30D 0.8(6)
C30B C26B C31B N32B 56.8(6)
C25B C26B C31B N32B -64.7(6)
C27B C26B C31B N32B 169.2(5)
C28D C29D C30D C26D 23.4(5)
C31D C26D C30D C29D -157.3(4)
C27D C26D C30D C29D -37.6(5)
C25D C26D C30D C29D 80.0(5)
C25A C26A C33A N34A 67.5(6)
C28A C26A C33A N34A -165.1(5)
C27A C26A C33A N34A -54.0(6)
C26B C31B N32B C33B 104.0(7)
C33D N32D C31D C26D -96.6(6)
C30D C26D C31D N32D -57.7(5)
C27D C26D C31D N32D -170.1(4)
C25D C26D C31D N32D 63.7(6)
C31B N32B C33B O34B 7.7(9)
C31B N32B C33B O35B -171.3(5)
C26A C33A N34A C35A -101.9(7)
C31D N32D C33D O34D -13.2(9)
C31D N32D C33D O35D 167.4(5)
C33A N34A C35A O36A -8.2(11)
C33A N34A C35A O37A 172.0(6)
O36C C35C N34C C33C 1.7(11)
O37C C35C N34C C33C 179.1(6)
C26C C33C N34C C35C 111.7(7)
O34B C33B O35B C36B -1.6(9)
N32B C33B O35B C36B 177.5(5)
O34D C33D O35D C37D -1.5(9)
N32D C33D O35D C37D 177.9(6)
C33B O35B C36B C37B -178.8(6)
C33B O35B C36B C38B 64.0(7)
C33B O35B C36B C39B -60.2(7)
O36A C35A O37A C38A 2.8(9)
N34A C35A O37A C38A -177.5(5)
C35A O37A C38A C39A -64.0(7)
C35A O37A C38A C41A 61.1(7)
C35A O37A C38A C40A -180.0(5)
C33D O35D C37D C36D -67.2(7)
C33D O35D C37D C38D 60.2(8)
C33D O35D C37D C39D 177.2(7)
O36C C35C O37C C38C -8.8(10)
N34C C35C O37C C38C 173.8(6)
C39C C38C O37C C35C 177.3(6)
C40C C38C O37C C35C 59.8(7)
C41C C38C O37C C35C -64.9(8)
N8A C6A C3A O3A -139.5(10)
C7A C6A C3A O3A -17.7(12)
C5A C6A C3A O3A 100.5(11)
N8A C6A C3A O2A 44.5(10)
C7A C6A C3A O2A 166.3(7)
C5A C6A C3A O2A -75.6(9)
C26C C28C C30C C29C -15.6(7)
O3A C3A O2A C1A 5.5(13)
C6A C3A O2A C1A -178.3(8)
C26C C27C C29C C30C 31.2(6)
C28C C30C C29C C27C -9.6(7)
C28A C29A C30A C27A -11.7(14)
C27A C31A C32A C28A 4.6(11)
C29A C30A C27A C26A 24.4(12)
C32A C31A C27A C26A -27.5(9)
C25A C26A C27A C30A 92.9(8)
C33A C26A C27A C30A -143.5(8)
C28A C26A C27A C30A -27.0(9)
C25A C26A C27A C31A 158.8(5)
C33A C26A C27A C31A -77.6(6)
C28A C26A C27A C31A 38.9(7)
C31A C32A C28A C26A 20.4(9)
C30A C29A C28A C26A -5.2(11)
C25A C26A C28A C32A -151.5(7)
C33A C26A C28A C32A 82.2(7)
C27A C26A C28A C32A -36.0(8)
C25A C26A C28A C29A -98.2(8)
C33A C26A C28A C29A 135.5(7)
C27A C26A C28A C29A 17.4(8)
